data_7053604
loop_
_publ_author_name
'Byrne, Peter'
'Lloyd, Gareth O.'
'Applegarth, Lucas'
'Anderson, Kirsty M.'
'Clarke, Nigel'
'Steed, Jonathan W.'

_publ_section_title
;
 Metal-induced gelation in dipyridyl ureas
;
_journal_issue 10
_journal_name_full 'New Journal of Chemistry'
_journal_page_first 2261
_journal_paper_doi 10.1039/c0nj00278j
_journal_volume 34
_journal_year 2010
_chemical_formula_sum 'C17 H23 Ag F3 N7 O3 Si0.5'
_chemical_formula_weight 552.34
_chemical_name_common srv354m
_chemical_name_systematic
;
?
;
_space_group_IT_number 14
_symmetry_cell_setting monoclinic
_symmetry_space_group_name_Hall '-P 2ybc'
_symmetry_space_group_name_H-M 'P 1 21/c 1'
_atom_sites_solution_hydrogens geom
_atom_sites_solution_primary direct
_atom_sites_solution_secondary difmap
_audit_creation_method SHELXL-97
_cell_angle_alpha 90.00
_cell_angle_beta 97.969(3)
_cell_angle_gamma 90.00
_cell_formula_units_Z 4
_cell_length_a 9.0260(8)
_cell_length_b 16.3903(17)
_cell_length_c 14.0277(14)
_cell_measurement_temperature 120(2)
_cell_volume 2055.2(3)
_computing_cell_refinement Saint
_computing_data_collection Saint
_computing_data_reduction Saint
_computing_structure_refinement 'SHELXL-97 (Sheldrick, 1997)'
_computing_structure_solution 'SHELXS-97 (Sheldrick, 1990)'
_diffrn_ambient_temperature 120(2)
_diffrn_measured_fraction_theta_full 0.999
_diffrn_measured_fraction_theta_max 0.999
_diffrn_measurement_device_type SMART6000
_diffrn_radiation_monochromator graphite
_diffrn_radiation_source 'fine-focus sealed tube'
_diffrn_radiation_type MoK\a
_diffrn_radiation_wavelength 0.71073
_diffrn_reflns_av_R_equivalents 0.0714
_diffrn_reflns_av_sigmaI/netI 0.0958
_diffrn_reflns_limit_h_max 11
_diffrn_reflns_limit_h_min -11
_diffrn_reflns_limit_k_max 18
_diffrn_reflns_limit_k_min -21
_diffrn_reflns_limit_l_max 18
_diffrn_reflns_limit_l_min -18
_diffrn_reflns_number 15292
_diffrn_reflns_theta_full 27.50
_diffrn_reflns_theta_max 27.50
_diffrn_reflns_theta_min 1.92
_exptl_absorpt_coefficient_mu 1.073
_exptl_absorpt_correction_T_max 0.9096
_exptl_absorpt_correction_T_min 0.8556
_exptl_absorpt_correction_type empirical
_exptl_crystal_colour colourless
_exptl_crystal_density_diffrn 1.785
_exptl_crystal_density_method 'not measured'
_exptl_crystal_description block
_exptl_crystal_F_000 1116
_exptl_crystal_size_max 0.15
_exptl_crystal_size_mid 0.13
_exptl_crystal_size_min 0.09
_refine_diff_density_max 0.774
_refine_diff_density_min -0.679
_refine_diff_density_rms 0.107
_refine_ls_extinction_method none
_refine_ls_goodness_of_fit_ref 0.833
_refine_ls_hydrogen_treatment riding
_refine_ls_matrix_type full
_refine_ls_number_parameters 286
_refine_ls_number_reflns 4722
_refine_ls_number_restraints 0
_refine_ls_restrained_S_all 0.833
_refine_ls_R_factor_all 0.0796
_refine_ls_R_factor_gt 0.0406
_refine_ls_shift/su_max 0.001
_refine_ls_shift/su_mean 0.000
_refine_ls_structure_factor_coef Fsqd
_refine_ls_weighting_details 'calc w=1/[\s^2^(Fo^2^)+(0.0241P)^2^+0.0000P] where P=(Fo^2^+2Fc^2^)/3'
_refine_ls_weighting_scheme calc
_refine_ls_wR_factor_gt 0.0666
_refine_ls_wR_factor_ref 0.0741
_reflns_number_gt 2915
_reflns_number_total 4722
_reflns_threshold_expression >2sigma(I)
_cod_data_source_file c0nj00278j.txt
_cod_data_source_block Z:\mss\Current\Metallogel\srv354m\SRV354M.CIF
_cod_original_sg_symbol_H-M P21/c
_cod_original_formula_sum 'C17 H23 Ag F3 N7 O3 Si0.50'
_cod_database_code 7053604

loop_
_symmetry_equiv_pos_as_xyz
'x, y, z'
'-x, y+1/2, -z+1/2'
'-x, -y, -z'
'x, -y-1/2, z-1/2'

loop_
_atom_site_label
_atom_site_type_symbol
_atom_site_fract_x
_atom_site_fract_y
_atom_site_fract_z
_atom_site_U_iso_or_equiv
_atom_site_adp_type
_atom_site_occupancy
_atom_site_symmetry_multiplicity
_atom_site_calc_flag
_atom_site_refinement_flags
Ag1 Ag 0.52068(3) 0.241131(19) 0.70719(2) 0.02392(9) Uani 1 1 d .
Si1 Si 0.0000 0.5000 0.5000 0.0214(3) Uani 1 2 d S
F1 F 0.0747(2) 0.41354(14) 0.54888(17) 0.0305(6) Uani 1 1 d .
F2 F -0.0611(2) 0.44916(14) 0.39636(16) 0.0317(6) Uani 1 1 d .
F3 F -0.1638(2) 0.47989(14) 0.54139(17) 0.0317(6) Uani 1 1 d .
O1 O -0.2580(3) 0.17766(17) 0.5113(2) 0.0276(7) Uani 1 1 d .
O2 O -0.6718(2) 0.25124(17) 0.32877(16) 0.0204(5) Uani 1 1 d .
O3 O 0.4422(3) 0.39522(17) 0.6840(2) 0.0307(7) Uani 1 1 d .
N1 N 0.3210(3) 0.18194(19) 0.6301(2) 0.0207(7) Uani 1 1 d .
N2 N -0.0478(3) 0.2584(2) 0.5366(2) 0.0201(7) Uani 1 1 d .
H2A H -0.0167 0.3090 0.5324 0.024 Uiso 1 1 calc R
N3 N -0.2777(3) 0.3159(2) 0.4988(2) 0.0209(8) Uani 1 1 d .
H3A H -0.2284 0.3618 0.4946 0.025 Uiso 1 1 calc R
N4 N -0.6678(3) 0.37720(19) 0.3965(2) 0.0218(7) Uani 1 1 d .
H4 H -0.7198 0.4188 0.4135 0.026 Uiso 1 1 calc R
N5 N -0.8926(3) 0.31409(19) 0.3464(2) 0.0210(7) Uani 1 1 d .
H5A H -0.9321 0.3590 0.3665 0.025 Uiso 1 1 calc R
N6 N -1.2497(3) 0.22132(18) 0.2508(2) 0.0174(7) Uani 1 1 d .
N7 N 0.3721(4) 0.4598(2) 0.8154(2) 0.0248(8) Uani 1 1 d .
C1 C 0.2978(4) 0.1013(2) 0.6323(3) 0.0236(9) Uani 1 1 d .
H1 H 0.3782 0.0668 0.6578 0.028 Uiso 1 1 calc R
C2 C 0.1612(4) 0.0668(3) 0.5989(3) 0.0272(10) Uani 1 1 d .
H2 H 0.1492 0.0092 0.5998 0.033 Uiso 1 1 calc R
C3 C 0.0414(4) 0.1163(3) 0.5641(3) 0.0244(9) Uani 1 1 d .
H3 H -0.0532 0.0932 0.5407 0.029 Uiso 1 1 calc R
C4 C 0.0620(4) 0.1997(2) 0.5641(2) 0.0187(8) Uani 1 1 d .
C5 C 0.2054(4) 0.2306(2) 0.5958(3) 0.0203(9) Uani 1 1 d .
H5 H 0.2216 0.2878 0.5930 0.024 Uiso 1 1 calc R
C6 C -0.2002(4) 0.2453(3) 0.5152(2) 0.0210(8) Uani 1 1 d .
C7 C -0.4408(4) 0.3177(2) 0.4879(3) 0.0221(9) Uani 1 1 d .
H7A H -0.4734 0.3321 0.5503 0.027 Uiso 1 1 calc R
H7B H -0.4805 0.2628 0.4693 0.027 Uiso 1 1 calc R
C8 C -0.5045(4) 0.3795(2) 0.4116(3) 0.0217(9) Uani 1 1 d .
H8A H -0.4704 0.4350 0.4322 0.026 Uiso 1 1 calc R
H8B H -0.4666 0.3673 0.3502 0.026 Uiso 1 1 calc R
C9 C -0.7384(4) 0.3099(2) 0.3559(3) 0.0189(8) Uani 1 1 d .
C10 C -1.1433(4) 0.2739(2) 0.2868(2) 0.0183(9) Uani 1 1 d .
H10 H -1.1717 0.3284 0.2988 0.022 Uiso 1 1 calc R
C11 C -0.9918(3) 0.2528(2) 0.3076(2) 0.0173(8) Uani 1 1 d .
C12 C -0.9530(4) 0.1733(2) 0.2892(3) 0.0223(9) Uani 1 1 d .
H12 H -0.8519 0.1560 0.3031 0.027 Uiso 1 1 calc R
C13 C -1.0622(4) 0.1193(2) 0.2508(3) 0.0244(9) Uani 1 1 d .
H13 H -1.0366 0.0648 0.2367 0.029 Uiso 1 1 calc R
C14 C -1.2088(4) 0.1449(2) 0.2329(3) 0.0211(9) Uani 1 1 d .
H14 H -1.2834 0.1071 0.2070 0.025 Uiso 1 1 calc R
C15 C 0.3627(4) 0.4433(2) 0.7209(3) 0.0247(9) Uani 1 1 d .
H15 H 0.2879 0.4713 0.6789 0.030 Uiso 1 1 calc R
C16 C 0.2695(5) 0.5163(3) 0.8514(3) 0.0360(11) Uani 1 1 d .
H16A H 0.2936 0.5206 0.9215 0.054 Uiso 0.50 1 calc PR
H16B H 0.1668 0.4963 0.8348 0.054 Uiso 0.50 1 calc PR
H16C H 0.2788 0.5700 0.8222 0.054 Uiso 0.50 1 calc PR
H16D H 0.1992 0.5373 0.7975 0.054 Uiso 0.50 1 calc PR
H16E H 0.3260 0.5617 0.8842 0.054 Uiso 0.50 1 calc PR
H16F H 0.2140 0.4880 0.8968 0.054 Uiso 0.50 1 calc PR
C17 C 0.4784(4) 0.4168(2) 0.8865(3) 0.0288(10) Uani 1 1 d .
H17A H 0.4691 0.4371 0.9511 0.043 Uiso 0.50 1 calc PR
H17B H 0.5805 0.4263 0.8726 0.043 Uiso 0.50 1 calc PR
H17C H 0.4568 0.3582 0.8833 0.043 Uiso 0.50 1 calc PR
H17D H 0.5352 0.3773 0.8536 0.043 Uiso 0.50 1 calc PR
H17E H 0.4238 0.3881 0.9321 0.043 Uiso 0.50 1 calc PR
H17F H 0.5474 0.4563 0.9213 0.043 Uiso 0.50 1 calc PR

loop_
_atom_site_aniso_label
_atom_site_aniso_U_11
_atom_site_aniso_U_22
_atom_site_aniso_U_33
_atom_site_aniso_U_23
_atom_site_aniso_U_13
_atom_site_aniso_U_12
Ag1 0.01517(13) 0.02602(18) 0.02907(15) 0.00445(16) -0.00219(10) -0.00133(15)
Si1 0.0199(8) 0.0133(9) 0.0299(9) -0.0006(6) 0.0004(7) 0.0020(6)
F1 0.0300(13) 0.0205(14) 0.0395(15) -0.0010(11) 0.0002(12) 0.0015(10)
F2 0.0301(13) 0.0258(15) 0.0374(14) -0.0050(11) -0.0015(11) 0.0040(10)
F3 0.0252(13) 0.0266(15) 0.0447(15) -0.0034(11) 0.0097(11) -0.0006(10)
O1 0.0178(15) 0.0227(18) 0.0405(18) 0.0051(13) -0.0022(14) -0.0053(12)
O2 0.0140(11) 0.0232(16) 0.0241(12) -0.0065(13) 0.0035(10) 0.0020(12)
O3 0.0321(17) 0.0286(19) 0.0313(17) -0.0017(13) 0.0041(14) 0.0077(13)
N1 0.0211(17) 0.018(2) 0.0226(17) -0.0005(13) 0.0018(15) 0.0005(13)
N2 0.0169(16) 0.0155(19) 0.0272(16) 0.0017(15) 0.0004(13) -0.0052(14)
N3 0.0126(16) 0.023(2) 0.0261(19) 0.0029(14) -0.0010(15) -0.0041(13)
N4 0.0144(16) 0.020(2) 0.0308(19) -0.0045(14) 0.0019(15) 0.0025(13)
N5 0.0109(16) 0.0184(19) 0.0330(19) -0.0067(14) 0.0005(15) 0.0011(13)
N6 0.0163(16) 0.0178(19) 0.0183(16) 0.0003(12) 0.0024(13) 0.0003(12)
N7 0.0261(19) 0.019(2) 0.0285(19) 0.0001(14) 0.0015(16) 0.0020(14)
C1 0.023(2) 0.020(2) 0.028(2) -0.0005(17) 0.0046(18) 0.0047(16)
C2 0.031(2) 0.017(2) 0.032(2) 0.0013(17) 0.000(2) -0.0007(17)
C3 0.017(2) 0.026(3) 0.029(2) -0.0032(18) -0.0019(18) -0.0067(16)
C4 0.018(2) 0.024(2) 0.0140(19) -0.0013(15) 0.0008(16) -0.0013(16)
C5 0.0167(18) 0.020(2) 0.024(2) -0.0017(16) -0.0006(16) -0.0030(16)
C6 0.0215(18) 0.023(2) 0.0179(17) 0.0023(18) -0.0003(15) -0.0043(18)
C7 0.016(2) 0.028(3) 0.022(2) 0.0026(17) -0.0003(17) -0.0022(16)
C8 0.0148(19) 0.018(2) 0.031(2) -0.0011(17) -0.0002(17) -0.0028(15)
C9 0.0151(19) 0.019(2) 0.023(2) 0.0039(16) 0.0031(17) -0.0011(15)
C10 0.0179(19) 0.016(2) 0.0202(19) -0.0029(15) 0.0006(16) 0.0006(15)
C11 0.0145(17) 0.018(2) 0.0201(18) 0.0020(17) 0.0033(14) -0.0008(15)
C12 0.0147(19) 0.023(2) 0.028(2) 0.0015(17) -0.0004(17) 0.0012(16)
C13 0.027(2) 0.017(2) 0.029(2) -0.0032(17) 0.0055(19) 0.0046(17)
C14 0.020(2) 0.023(2) 0.020(2) 0.0021(16) 0.0010(17) -0.0033(16)
C15 0.021(2) 0.022(2) 0.030(2) 0.0011(18) -0.0010(19) -0.0032(17)
C16 0.044(3) 0.024(3) 0.041(3) -0.005(2) 0.010(2) 0.009(2)
C17 0.032(2) 0.022(3) 0.030(2) 0.0007(18) -0.004(2) -0.0027(18)

loop_
_atom_type_symbol
_atom_type_description
_atom_type_scat_dispersion_real
_atom_type_scat_dispersion_imag
_atom_type_scat_source
C C 0.0033 0.0016 'International Tables Vol C Tables 4.2.6.8 and 6.1.1.4'
H H 0.0000 0.0000 'International Tables Vol C Tables 4.2.6.8 and 6.1.1.4'
N N 0.0061 0.0033 'International Tables Vol C Tables 4.2.6.8 and 6.1.1.4'
O O 0.0106 0.0060 'International Tables Vol C Tables 4.2.6.8 and 6.1.1.4'
Si Si 0.0817 0.0704 'International Tables Vol C Tables 4.2.6.8 and 6.1.1.4'
F F 0.0171 0.0103 'International Tables Vol C Tables 4.2.6.8 and 6.1.1.4'
Ag Ag -0.8971 1.1015 'International Tables Vol C Tables 4.2.6.8 and 6.1.1.4'

loop_
_geom_angle_atom_site_label_1
_geom_angle_atom_site_label_2
_geom_angle_atom_site_label_3
_geom_angle
_geom_angle_site_symmetry_1
_geom_angle_site_symmetry_3
N6 Ag1 N1 162.23(11) 4_766 .
F1 Si1 F1 180.00(15) . 3_566
F1 Si1 F3 89.07(11) . 3_566
F1 Si1 F3 90.93(11) 3_566 3_566
F1 Si1 F3 90.93(11) . .
F1 Si1 F3 89.07(11) 3_566 .
F3 Si1 F3 180.000(1) 3_566 .
F1 Si1 F2 90.01(11) . 3_566
F1 Si1 F2 89.99(11) 3_566 3_566
F3 Si1 F2 90.16(11) 3_566 3_566
F3 Si1 F2 89.84(11) . 3_566
F1 Si1 F2 89.99(11) . .
F1 Si1 F2 90.01(11) 3_566 .
F3 Si1 F2 89.84(11) 3_566 .
F3 Si1 F2 90.16(11) . .
F2 Si1 F2 180.000(1) 3_566 .
C1 N1 C5 118.5(3) . .
C1 N1 Ag1 123.0(2) . .
C5 N1 Ag1 117.1(3) . .
C6 N2 C4 126.8(4) . .
C6 N2 H2A 116.6 . .
C4 N2 H2A 116.6 . .
C6 N3 C7 121.6(3) . .
C6 N3 H3A 119.2 . .
C7 N3 H3A 119.2 . .
C9 N4 C8 119.1(3) . .
C9 N4 H4 120.4 . .
C8 N4 H4 120.4 . .
C9 N5 C11 125.6(3) . .
C9 N5 H5A 117.2 . .
C11 N5 H5A 117.2 . .
C10 N6 C14 118.1(3) . .
C10 N6 Ag1 122.2(2) . 4_365
C14 N6 Ag1 119.4(2) . 4_365
C15 N7 C16 121.1(3) . .
C15 N7 C17 121.3(3) . .
C16 N7 C17 117.4(3) . .
N1 C1 C2 122.2(4) . .
N1 C1 H1 118.9 . .
C2 C1 H1 118.9 . .
C1 C2 C3 119.8(4) . .
C1 C2 H2 120.1 . .
C3 C2 H2 120.1 . .
C4 C3 C2 118.8(4) . .
C4 C3 H3 120.6 . .
C2 C3 H3 120.6 . .
C3 C4 N2 126.3(3) . .
C3 C4 C5 118.4(4) . .
N2 C4 C5 115.3(3) . .
N1 C5 C4 122.2(4) . .
N1 C5 H5 118.9 . .
C4 C5 H5 118.9 . .
O1 C6 N3 124.0(3) . .
O1 C6 N2 123.7(4) . .
N3 C6 N2 112.2(4) . .
N3 C7 C8 111.3(3) . .
N3 C7 H7A 109.4 . .
C8 C7 H7A 109.4 . .
N3 C7 H7B 109.4 . .
C8 C7 H7B 109.4 . .
H7A C7 H7B 108.0 . .
N4 C8 C7 111.0(3) . .
N4 C8 H8A 109.4 . .
C7 C8 H8A 109.4 . .
N4 C8 H8B 109.4 . .
C7 C8 H8B 109.4 . .
H8A C8 H8B 108.0 . .
O2 C9 N4 123.2(3) . .
O2 C9 N5 122.8(3) . .
N4 C9 N5 114.1(3) . .
N6 C10 C11 123.3(3) . .
N6 C10 H10 118.4 . .
C11 C10 H10 118.4 . .
C12 C11 C10 117.3(3) . .
C12 C11 N5 125.6(3) . .
C10 C11 N5 117.1(3) . .
C13 C12 C11 119.5(3) . .
C13 C12 H12 120.2 . .
C11 C12 H12 120.2 . .
C14 C13 C12 119.5(4) . .
C14 C13 H13 120.3 . .
C12 C13 H13 120.3 . .
N6 C14 C13 122.3(3) . .
N6 C14 H14 118.8 . .
C13 C14 H14 118.8 . .
O3 C15 N7 125.7(4) . .
O3 C15 H15 117.1 . .
N7 C15 H15 117.1 . .
N7 C16 H16A 109.5 . .
N7 C16 H16B 109.5 . .
H16A C16 H16B 109.5 . .
N7 C16 H16C 109.5 . .
H16A C16 H16C 109.5 . .
H16B C16 H16C 109.5 . .
N7 C16 H16D 109.5 . .
H16A C16 H16D 141.1 . .
H16B C16 H16D 56.3 . .
H16C C16 H16D 56.3 . .
N7 C16 H16E 109.5 . .
H16A C16 H16E 56.3 . .
H16B C16 H16E 141.1 . .
H16C C16 H16E 56.3 . .
H16D C16 H16E 109.5 . .
N7 C16 H16F 109.5 . .
H16A C16 H16F 56.3 . .
H16B C16 H16F 56.3 . .
H16C C16 H16F 141.1 . .
H16D C16 H16F 109.5 . .
H16E C16 H16F 109.5 . .
N7 C17 H17A 109.5 . .
N7 C17 H17B 109.5 . .
H17A C17 H17B 109.5 . .
N7 C17 H17C 109.5 . .
H17A C17 H17C 109.5 . .
H17B C17 H17C 109.5 . .
N7 C17 H17D 109.5 . .
H17A C17 H17D 141.1 . .
H17B C17 H17D 56.3 . .
H17C C17 H17D 56.3 . .
N7 C17 H17E 109.5 . .
H17A C17 H17E 56.3 . .
H17B C17 H17E 141.1 . .
H17C C17 H17E 56.3 . .
H17D C17 H17E 109.5 . .
N7 C17 H17F 109.5 . .
H17A C17 H17F 56.3 . .
H17B C17 H17F 56.3 . .
H17C C17 H17F 141.1 . .
H17D C17 H17F 109.5 . .
H17E C17 H17F 109.5 . .

loop_
_geom_bond_atom_site_label_1
_geom_bond_atom_site_label_2
_geom_bond_distance
_geom_bond_site_symmetry_2
Ag1 N6 2.167(3) 4_766
Ag1 N1 2.195(3) .
Si1 F1 1.675(2) .
Si1 F1 1.675(2) 3_566
Si1 F3 1.694(2) 3_566
Si1 F3 1.694(2) .
Si1 F2 1.700(2) 3_566
Si1 F2 1.700(2) .
O1 C6 1.223(5) .
O2 C9 1.222(4) .
O3 C15 1.227(5) .
N1 C1 1.339(5) .
N1 C5 1.348(5) .
N2 C6 1.384(4) .
N2 C4 1.396(5) .
N2 H2A 0.8800 .
N3 C6 1.355(5) .
N3 C7 1.460(4) .
N3 H3A 0.8800 .
N4 C9 1.358(5) .
N4 C8 1.460(4) .
N4 H4 0.8800 .
N5 C9 1.382(4) .
N5 C11 1.404(4) .
N5 H5A 0.8800 .
N6 C10 1.337(4) .
N6 C14 1.339(5) .
N6 Ag1 2.167(3) 4_365
N7 C15 1.345(5) .
N7 C16 1.448(5) .
N7 C17 1.465(5) .
C1 C2 1.379(5) .
C1 H1 0.9500 .
C2 C3 1.385(5) .
C2 H2 0.9500 .
C3 C4 1.380(5) .
C3 H3 0.9500 .
C4 C5 1.404(5) .
C5 H5 0.9500 .
C7 C8 1.527(5) .
C7 H7A 0.9900 .
C7 H7B 0.9900 .
C8 H8A 0.9900 .
C8 H8B 0.9900 .
C10 C11 1.401(5) .
C10 H10 0.9500 .
C11 C12 1.383(5) .
C12 C13 1.378(5) .
C12 H12 0.9500 .
C13 C14 1.378(5) .
C13 H13 0.9500 .
C14 H14 0.9500 .
C15 H15 0.9500 .
C16 H16A 0.9800 .
C16 H16B 0.9800 .
C16 H16C 0.9800 .
C16 H16D 0.9800 .
C16 H16E 0.9800 .
C16 H16F 0.9800 .
C17 H17A 0.9800 .
C17 H17B 0.9800 .
C17 H17C 0.9800 .
C17 H17D 0.9800 .
C17 H17E 0.9800 .
C17 H17F 0.9800 .

loop_
_geom_hbond_atom_site_label_D
_geom_hbond_atom_site_label_H
_geom_hbond_atom_site_label_A
_geom_hbond_distance_DH
_geom_hbond_distance_HA
_geom_hbond_distance_DA
_geom_hbond_angle_DHA
_geom_hbond_site_symmetry_A
N2 H2A F1 0.88 1.90 2.769(4) 167.9 .
N3 H3A F3 0.88 2.10 2.910(4) 152.6 .
N3 H3A F2 0.88 2.61 3.382(4) 147.1 .
N4 H4 F3 0.88 2.11 2.987(4) 177.5 3_466
N5 H5A F2 0.88 1.96 2.828(4) 167.4 1_455

loop_
_geom_torsion_atom_site_label_1
_geom_torsion_atom_site_label_2
_geom_torsion_atom_site_label_3
_geom_torsion_atom_site_label_4
_geom_torsion
_geom_torsion_site_symmetry_1
N6 Ag1 N1 C1 67.3(5) 4_766
N6 Ag1 N1 C5 -126.3(4) 4_766
C5 N1 C1 C2 1.4(6) .
Ag1 N1 C1 C2 167.7(3) .
N1 C1 C2 C3 -1.9(6) .
C1 C2 C3 C4 -0.3(6) .
C2 C3 C4 N2 -176.4(4) .
C2 C3 C4 C5 2.6(6) .
C6 N2 C4 C3 8.3(6) .
C6 N2 C4 C5 -170.7(3) .
C1 N1 C5 C4 1.1(6) .
Ag1 N1 C5 C4 -166.0(3) .
C3 C4 C5 N1 -3.1(6) .
N2 C4 C5 N1 176.0(3) .
C7 N3 C6 O1 8.7(5) .
C7 N3 C6 N2 -171.5(3) .
C4 N2 C6 O1 -5.4(6) .
C4 N2 C6 N3 174.8(3) .
C6 N3 C7 C8 -142.6(3) .
C9 N4 C8 C7 -67.6(4) .
N3 C7 C8 N4 176.3(3) .
C8 N4 C9 O2 -1.8(6) .
C8 N4 C9 N5 179.1(3) .
C11 N5 C9 O2 1.4(6) .
C11 N5 C9 N4 -179.5(3) .
C14 N6 C10 C11 -0.7(5) .
Ag1 N6 C10 C11 -174.2(3) 4_365
N6 C10 C11 C12 0.1(5) .
N6 C10 C11 N5 -179.1(3) .
C9 N5 C11 C12 12.9(6) .
C9 N5 C11 C10 -167.9(3) .
C10 C11 C12 C13 0.9(5) .
N5 C11 C12 C13 -180.0(3) .
C11 C12 C13 C14 -1.3(6) .
C10 N6 C14 C13 0.3(5) .
Ag1 N6 C14 C13 174.0(3) 4_365
C12 C13 C14 N6 0.7(6) .
C16 N7 C15 O3 -178.3(4) .
C17 N7 C15 O3 -3.1(6) .
